data_7104834
loop_
_publ_author_name
'Gridley, Jonathan J.'
'Coogan, Michael P.'
'Knight, David W.'
'Malik, K. M. Abdul'
'Sharland, Christopher M.'
'Singkhonrat, Jirada'
'Williams, Si\^an'

_publ_section_title
;
 A stereoselective synthesis of anti-\g,\d-alkynyl- and
 -alkenyl-\b-hydroxy-\a-amino esters from tin(II) enolates of glycinate
;
_journal_coden_ASTM CHCOFS
_journal_issue 20
_journal_name_full
;
 Chemical Communications (Cambridge, United Kingdom)
;
_journal_page_first 2550
_journal_page_last 2551
_journal_paper_doi 10.1039/b306291k
_journal_year 2003
_chemical_formula_sum 'C20 H21 N O5 S'
_chemical_formula_weight 387.44
_space_group_IT_number 19
_symmetry_cell_setting orthorhombic
_symmetry_space_group_name_Hall 'P 2ac 2ab'
_symmetry_space_group_name_H-M 'P 21 21 21'
_atom_sites_solution_hydrogens geom
_atom_sites_solution_primary direct
_atom_sites_solution_secondary difmap
_audit_creation_method SHELXL-97
_cell_angle_alpha 90.00
_cell_angle_beta 90.00
_cell_angle_gamma 90.00
_cell_formula_units_Z 4
_cell_length_a 5.49000(10)
_cell_length_b 16.0680(5)
_cell_length_c 21.8780(9)
_cell_measurement_reflns_used 3248
_cell_measurement_temperature 150(2)
_cell_measurement_theta_max 27.49
_cell_measurement_theta_min 3.07
_cell_volume 1929.93(11)
_computing_cell_refinement 'DENZO (Otwinowski & Minor, 1997)'
_computing_data_collection 'DENZO (Otwinowski & Minor, 1997)'
_computing_data_reduction 'DENZO (Otwinowski & Minor, 1997)'
_computing_molecular_graphics 'ORTEP-3 for Windows (Farrigia, 1997)'
_computing_publication_material 'SHELXL-97 (Sheldrick, 1997)'
_computing_structure_refinement 'SHELXL-97 (Sheldrick, 1997)'
_computing_structure_solution 'SHELXS-96 (Sheldrick, 1990)'
_diffrn_ambient_temperature 150(2)
_diffrn_measured_fraction_theta_full 0.995
_diffrn_measured_fraction_theta_max 0.995
_diffrn_measurement_device_type 'Bruker Nonius kappa CCD area detector'
_diffrn_measurement_method 'phi & omega scan to fill Ewald sphere'
_diffrn_radiation_monochromator graphite
_diffrn_radiation_source 'fine-focus sealed tube'
_diffrn_radiation_type MoK\a
_diffrn_radiation_wavelength 0.71073
_diffrn_reflns_av_R_equivalents 0.0906
_diffrn_reflns_av_sigmaI/netI 0.0914
_diffrn_reflns_limit_h_max 6
_diffrn_reflns_limit_h_min -7
_diffrn_reflns_limit_k_max 20
_diffrn_reflns_limit_k_min -14
_diffrn_reflns_limit_l_max 23
_diffrn_reflns_limit_l_min -28
_diffrn_reflns_number 11361
_diffrn_reflns_theta_full 27.49
_diffrn_reflns_theta_max 27.49
_diffrn_reflns_theta_min 3.07
_exptl_absorpt_coefficient_mu 0.198
_exptl_absorpt_correction_T_max 0.982
_exptl_absorpt_correction_T_min 0.967
_exptl_absorpt_correction_type multi-scan
_exptl_absorpt_process_details 'SORTAV (Blessing, 1995)'
_exptl_crystal_colour colorless
_exptl_crystal_density_diffrn 1.333
_exptl_crystal_density_method 'not measured'
_exptl_crystal_description prism
_exptl_crystal_F_000 816
_exptl_crystal_size_max 0.25
_exptl_crystal_size_mid 0.12
_exptl_crystal_size_min 0.10
_refine_diff_density_max 0.408
_refine_diff_density_min -0.463
_refine_diff_density_rms 0.069
_refine_ls_abs_structure_details 'Flack H D (1983), Acta Cryst. A39, 876-881'
_refine_ls_abs_structure_Flack 0.25(11)
_refine_ls_extinction_method none
_refine_ls_goodness_of_fit_ref 1.036
_refine_ls_hydrogen_treatment mixed
_refine_ls_matrix_type full
_refine_ls_number_parameters 247
_refine_ls_number_reflns 4271
_refine_ls_number_restraints 0
_refine_ls_restrained_S_all 1.036
_refine_ls_R_factor_all 0.0905
_refine_ls_R_factor_gt 0.0616
_refine_ls_shift/su_max 0.000
_refine_ls_shift/su_mean 0.000
_refine_ls_structure_factor_coef Fsqd
_refine_ls_weighting_details 'calc w=1/[\s^2^(Fo^2^)+(0.0454P)^2^+1.3894P] where P=(Fo^2^+2Fc^2^)/3'
_refine_ls_weighting_scheme calc
_refine_ls_wR_factor_gt 0.1236
_refine_ls_wR_factor_ref 0.1375
_reflns_number_gt 3248
_reflns_number_total 4271
_reflns_threshold_expression >2sigma(I)
_cod_data_source_file b306291k.txt
_cod_data_source_block malik1
_cod_depositor_comments
;
The following automatic conversions were performed:
'_symmetry_cell_setting' value 'Orthorhombic' changed to 'orthorhombic'
according to '/home/saulius/struct/CIF-dictionaries/cif_core.dic'
dictionary named 'cif_core.dic' version 2.4.1 from 2010-06-29.

Automatic conversion script
Id: cif_fix_enum 1527 2010-12-29 10:47:43Z saulius 
;
_cod_original_sg_symbol_H-M P2(1)2(1)2(1)
_cod_database_code 7104834

loop_
_symmetry_equiv_pos_as_xyz
'x, y, z'
'-x+1/2, -y, z+1/2'
'x+1/2, -y+1/2, -z'
'-x, y+1/2, -z+1/2'

loop_
_atom_site_label
_atom_site_type_symbol
_atom_site_fract_x
_atom_site_fract_y
_atom_site_fract_z
_atom_site_U_iso_or_equiv
_atom_site_adp_type
_atom_site_occupancy
_atom_site_symmetry_multiplicity
_atom_site_calc_flag
_atom_site_refinement_flags
_atom_site_disorder_assembly
_atom_site_disorder_group
S1 S 0.07996(14) 0.42724(6) 0.34631(4) 0.0237(2) Uani 1 1 d . . .
O1 O -0.1803(4) 0.43169(17) 0.35116(11) 0.0289(6) Uani 1 1 d . . .
O2 O 0.2285(4) 0.49207(16) 0.37144(12) 0.0317(6) Uani 1 1 d . . .
O3 O 0.6978(4) 0.32575(16) 0.22559(12) 0.0303(6) Uani 1 1 d . . .
O4 O 0.3089(4) 0.28200(14) 0.22822(12) 0.0269(6) Uani 1 1 d . . .
O5 O 0.3380(5) 0.56228(17) 0.21069(13) 0.0435(7) Uani 1 1 d . . .
H5A H 0.2243 0.5786 0.1880 0.052 Uiso 1 1 calc R . .
N1 N 0.1338(4) 0.42401(18) 0.27298(12) 0.0223(6) Uani 1 1 d . . .
H1A H 0.0121 0.4226 0.2468 0.027 Uiso 1 1 calc R . .
C1 C 0.3882(6) 0.3284(2) 0.41304(16) 0.0296(8) Uani 1 1 d . . .
H1 H 0.4820 0.3772 0.4199 0.036 Uiso 1 1 calc R . .
C2 C 0.4594(6) 0.2533(2) 0.43730(17) 0.0328(9) Uani 1 1 d . . .
H2 H 0.6032 0.2510 0.4614 0.039 Uiso 1 1 calc R . .
C3 C 0.3262(7) 0.1800(2) 0.42761(17) 0.0317(9) Uani 1 1 d . . .
C4 C 0.1159(7) 0.1850(2) 0.39265(17) 0.0333(9) Uani 1 1 d . . .
H4 H 0.0227 0.1361 0.3856 0.040 Uiso 1 1 calc R . .
C5 C 0.0387(7) 0.2603(2) 0.36773(17) 0.0320(8) Uani 1 1 d . . .
H5 H -0.1057 0.2628 0.3439 0.038 Uiso 1 1 calc R . .
C6 C 0.4102(9) 0.0994(3) 0.4554(2) 0.0467(11) Uani 1 1 d . . .
H6A H 0.5887 0.0976 0.4556 0.070 Uiso 1 1 calc R . .
H6B H 0.3471 0.0527 0.4314 0.070 Uiso 1 1 calc R . .
H6C H 0.3497 0.0953 0.4975 0.070 Uiso 1 1 calc R . .
C7 C 0.1753(6) 0.3316(2) 0.37815(15) 0.0224(7) Uani 1 1 d . . .
C8 C 0.3843(5) 0.4235(2) 0.25116(15) 0.0228(7) Uani 1 1 d . . .
H8 H 0.4898 0.4473 0.2840 0.027 Uiso 1 1 calc R . .
C9 C 0.4838(6) 0.3382(2) 0.23459(15) 0.0219(7) Uani 1 1 d . . .
C10 C 0.3821(7) 0.1998(2) 0.20655(19) 0.0340(9) Uani 1 1 d . . .
H10A H 0.5233 0.1792 0.2303 0.041 Uiso 1 1 calc R . .
H10B H 0.4287 0.2023 0.1629 0.041 Uiso 1 1 calc R . .
C11 C 0.1689(8) 0.1434(3) 0.2150(2) 0.0428(10) Uani 1 1 d . . .
H11A H 0.1233 0.1420 0.2583 0.064 Uiso 1 1 calc R . .
H11B H 0.2121 0.0871 0.2014 0.064 Uiso 1 1 calc R . .
H11C H 0.0314 0.1639 0.1907 0.064 Uiso 1 1 calc R . .
C12 C 0.4037(6) 0.4806(2) 0.19461(16) 0.0268(7) Uani 1 1 d . . .
H12 H 0.5775 0.4811 0.1809 0.032 Uiso 1 1 calc R . .
C13 C 0.2539(6) 0.4486(2) 0.14412(16) 0.0262(8) Uani 1 1 d . . .
C14 C 0.1254(6) 0.4235(2) 0.10397(16) 0.0282(8) Uani 1 1 d . . .
C15 C -0.0322(6) 0.3969(2) 0.05526(16) 0.0251(8) Uani 1 1 d . . .
C16 C -0.2303(6) 0.3446(2) 0.06695(18) 0.0322(9) Uani 1 1 d . . .
H16 H -0.2545 0.3227 0.1068 0.039 Uiso 1 1 calc R . .
C17 C -0.3905(7) 0.3250(3) 0.02073(19) 0.0401(10) Uani 1 1 d . . .
H17 H -0.5249 0.2894 0.0288 0.048 Uiso 1 1 calc R . .
C18 C -0.3564(7) 0.3569(3) -0.03747(19) 0.0395(10) Uani 1 1 d . . .
H18 H -0.4697 0.3441 -0.0689 0.047 Uiso 1 1 calc R . .
C19 C -0.1587(7) 0.4074(2) -0.05020(18) 0.0364(10) Uani 1 1 d . . .
H19 H -0.1346 0.4284 -0.0904 0.044 Uiso 1 1 calc R . .
C20 C 0.0034(6) 0.4272(2) -0.00422(16) 0.0305(8) Uani 1 1 d . . .
H20 H 0.1399 0.4616 -0.0129 0.037 Uiso 1 1 calc R . .

loop_
_atom_site_aniso_label
_atom_site_aniso_U_11
_atom_site_aniso_U_22
_atom_site_aniso_U_33
_atom_site_aniso_U_23
_atom_site_aniso_U_13
_atom_site_aniso_U_12
S1 0.0189(4) 0.0296(4) 0.0226(4) -0.0040(4) 0.0000(4) 0.0019(3)
O1 0.0196(11) 0.0403(15) 0.0270(13) -0.0043(12) 0.0009(10) 0.0042(10)
O2 0.0288(13) 0.0343(15) 0.0319(15) -0.0095(12) -0.0078(11) 0.0014(11)
O3 0.0193(12) 0.0376(15) 0.0339(15) -0.0059(12) 0.0027(11) -0.0012(10)
O4 0.0191(11) 0.0244(13) 0.0372(15) -0.0045(11) -0.0014(11) -0.0021(9)
O5 0.0520(17) 0.0306(16) 0.0480(18) -0.0010(13) -0.0129(14) 0.0000(12)
N1 0.0128(12) 0.0336(16) 0.0204(14) -0.0005(13) -0.0003(11) 0.0025(11)
C1 0.0198(17) 0.041(2) 0.028(2) -0.0028(17) -0.0007(15) -0.0018(15)
C2 0.0233(18) 0.044(2) 0.031(2) 0.0062(17) 0.0000(16) 0.0016(16)
C3 0.0348(19) 0.036(2) 0.025(2) 0.0027(17) 0.0059(16) 0.0022(16)
C4 0.033(2) 0.034(2) 0.033(2) -0.0043(16) -0.0014(18) -0.0054(16)
C5 0.0272(19) 0.037(2) 0.032(2) -0.0067(17) -0.0037(16) -0.0030(16)
C6 0.050(2) 0.045(3) 0.046(3) 0.009(2) 0.008(2) 0.005(2)
C7 0.0197(15) 0.0308(19) 0.0167(17) -0.0013(14) 0.0033(13) 0.0016(13)
C8 0.0202(16) 0.0275(18) 0.0207(16) -0.0052(15) 0.0026(13) -0.0038(14)
C9 0.0192(15) 0.0281(19) 0.0185(18) 0.0008(15) 0.0005(13) 0.0010(13)
C10 0.034(2) 0.0224(19) 0.046(2) -0.0042(16) 0.0046(19) 0.0002(15)
C11 0.048(2) 0.036(2) 0.044(3) -0.0069(19) 0.008(2) -0.0144(18)
C12 0.0250(17) 0.0249(18) 0.0306(19) -0.0012(15) -0.0007(16) -0.0017(14)
C13 0.0267(17) 0.0270(19) 0.025(2) 0.0050(15) 0.0031(16) 0.0015(13)
C14 0.0296(18) 0.0318(19) 0.0230(18) 0.0042(16) 0.0054(15) 0.0038(16)
C15 0.0231(17) 0.0267(18) 0.0254(18) -0.0017(15) -0.0004(15) 0.0022(13)
C16 0.0250(18) 0.042(2) 0.030(2) 0.0010(18) 0.0025(16) 0.0009(16)
C17 0.027(2) 0.050(3) 0.044(3) -0.008(2) 0.0006(18) -0.0020(18)
C18 0.029(2) 0.056(3) 0.033(2) -0.011(2) -0.0062(18) 0.0059(18)
C19 0.043(2) 0.039(2) 0.027(2) 0.0034(17) 0.0002(18) 0.0054(17)
C20 0.0320(18) 0.030(2) 0.0297(19) 0.0044(17) -0.0004(15) -0.0005(16)

loop_
_atom_type_symbol
_atom_type_description
_atom_type_scat_dispersion_real
_atom_type_scat_dispersion_imag
_atom_type_scat_source
C C 0.0033 0.0016 'International Tables Vol C Tables 4.2.6.8 and 6.1.1.4'
H H 0.0000 0.0000 'International Tables Vol C Tables 4.2.6.8 and 6.1.1.4'
N N 0.0061 0.0033 'International Tables Vol C Tables 4.2.6.8 and 6.1.1.4'
O O 0.0106 0.0060 'International Tables Vol C Tables 4.2.6.8 and 6.1.1.4'
S S 0.1246 0.1234 'International Tables Vol C Tables 4.2.6.8 and 6.1.1.4'

loop_
_geom_angle_atom_site_label_1
_geom_angle_atom_site_label_2
_geom_angle_atom_site_label_3
_geom_angle
_geom_angle_site_symmetry_1
_geom_angle_site_symmetry_3
_geom_angle_publ_flag
O2 S1 O1 120.17(16) . . ?
O2 S1 N1 107.30(15) . . ?
O1 S1 N1 104.75(14) . . ?
O2 S1 C7 108.21(16) . . ?
O1 S1 C7 108.01(16) . . ?
N1 S1 C7 107.83(15) . . ?
C9 O4 C10 116.8(3) . . ?
C8 N1 S1 119.6(2) . . ?
C2 C1 C7 118.8(3) . . ?
C1 C2 C3 122.0(3) . . ?
C4 C3 C2 117.9(3) . . ?
C4 C3 C6 121.9(4) . . ?
C2 C3 C6 120.2(4) . . ?
C3 C4 C5 121.3(4) . . ?
C7 C5 C4 119.2(3) . . ?
C5 C7 C1 120.8(3) . . ?
C5 C7 S1 119.5(3) . . ?
C1 C7 S1 119.7(3) . . ?
N1 C8 C9 115.1(3) . . ?
N1 C8 C12 108.9(3) . . ?
C9 C8 C12 108.7(3) . . ?
O3 C9 O4 125.0(3) . . ?
O3 C9 C8 122.6(3) . . ?
O4 C9 C8 112.3(3) . . ?
O4 C10 C11 107.1(3) . . ?
O5 C12 C13 111.8(3) . . ?
O5 C12 C8 109.7(3) . . ?
C13 C12 C8 110.8(3) . . ?
C14 C13 C12 177.8(4) . . ?
C13 C14 C15 177.7(4) . . ?
C16 C15 C20 119.1(3) . . ?
C16 C15 C14 120.8(3) . . ?
C20 C15 C14 120.0(3) . . ?
C17 C16 C15 120.0(4) . . ?
C16 C17 C18 120.2(4) . . ?
C19 C18 C17 120.5(4) . . ?
C20 C19 C18 119.6(4) . . ?
C19 C20 C15 120.4(3) . . ?

loop_
_geom_bond_atom_site_label_1
_geom_bond_atom_site_label_2
_geom_bond_distance
_geom_bond_site_symmetry_2
_geom_bond_publ_flag
S1 O2 1.433(3) . ?
S1 O1 1.435(2) . ?
S1 N1 1.632(3) . ?
S1 C7 1.767(4) . ?
O3 C9 1.208(4) . ?
O4 C9 1.326(4) . ?
O4 C10 1.460(4) . ?
O5 C12 1.406(4) . ?
N1 C8 1.456(4) . ?
C1 C2 1.374(5) . ?
C1 C7 1.397(5) . ?
C2 C3 1.402(5) . ?
C3 C4 1.388(5) . ?
C3 C6 1.504(5) . ?
C4 C5 1.393(6) . ?
C5 C7 1.388(5) . ?
C8 C9 1.518(5) . ?
C8 C12 1.544(5) . ?
C10 C11 1.491(5) . ?
C12 C13 1.470(5) . ?
C13 C14 1.196(5) . ?
C14 C15 1.438(5) . ?
C15 C16 1.398(5) . ?
C15 C20 1.403(5) . ?
C16 C17 1.377(5) . ?
C17 C18 1.386(6) . ?
C18 C19 1.384(6) . ?
C19 C20 1.380(5) . ?

loop_
_cod_related_entry_id
_cod_related_entry_database
_cod_related_entry_code
1 ChemSpider 21198814
